data_4079778
loop_
_publ_author_name
'Lyaskovskyy, Volodymyr'
'van Dijk-Moes, Relinde J. A.'
'Burck, Sebastian'
'Dzik, Wojciech I.'
'Lutz, Martin'
'Ehlers, Andreas W.'
'Slootweg, J. Chris'
'de Bruin, Bas'
'Lammertsma, Koop'

_publ_section_title
;
 Dibenzo[b,f]phosphepines: Novel Phosphane--Olefin Ligands for Transition
 Metals
;
_journal_issue 2
_journal_name_full Organometallics
_journal_page_first 363
_journal_paper_doi 10.1021/om301012z
_journal_volume 32
_journal_year 2013
_chemical_formula_moiety 'C20 H15 P'
_chemical_formula_sum 'C20 H15 P'
_chemical_formula_weight 286.29
_chemical_name_systematic
; 
 ? 
;
_space_group_IT_number 15
_symmetry_cell_setting monoclinic
_symmetry_space_group_name_Hall '-C 2yc'
_symmetry_space_group_name_H-M 'C 1 2/c 1'
_atom_sites_solution_hydrogens difmap
_atom_sites_solution_primary direct
_atom_sites_solution_secondary difmap
_audit_creation_method SHELXL-97
_cell_angle_alpha 90.00
_cell_angle_beta 118.825(2)
_cell_angle_gamma 90.00
_cell_formula_units_Z 8
_cell_length_a 24.6463(9)
_cell_length_b 7.9461(2)
_cell_length_c 17.3073(7)
_cell_measurement_reflns_used 15893
_cell_measurement_temperature 150(2)
_cell_measurement_theta_max 27.50
_cell_measurement_theta_min 1.89
_cell_volume 2969.52(19)
_computing_cell_refinement Peakref
_computing_data_collection 'Nonius COLLECT'
_computing_data_reduction 'Eval14, Sadabs'
_computing_structure_refinement 'SHELXL-97 (Sheldrick, 1997)'
_computing_structure_solution 'SHELXS-97 (Sheldrick, 1990)'
_diffrn_ambient_temperature 150(2)
_diffrn_measured_fraction_theta_full 1.000
_diffrn_measured_fraction_theta_max 1.000
_diffrn_measurement_device_type 'Nonius KappaCCD'
_diffrn_measurement_method '\f and \w scans'
_diffrn_radiation_monochromator graphite
_diffrn_radiation_source 'rotating anode'
_diffrn_radiation_type MoK\a
_diffrn_radiation_wavelength 0.71073
_diffrn_reflns_av_R_equivalents 0.0247
_diffrn_reflns_av_sigmaI/netI 0.0166
_diffrn_reflns_limit_h_max 32
_diffrn_reflns_limit_h_min -32
_diffrn_reflns_limit_k_max 10
_diffrn_reflns_limit_k_min -10
_diffrn_reflns_limit_l_max 22
_diffrn_reflns_limit_l_min -22
_diffrn_reflns_number 26545
_diffrn_reflns_theta_full 27.50
_diffrn_reflns_theta_max 27.50
_diffrn_reflns_theta_min 1.89
_exptl_absorpt_coefficient_mu 0.175
_exptl_absorpt_correction_T_max 0.7456
_exptl_absorpt_correction_T_min 0.7025
_exptl_absorpt_correction_type multi-scan
_exptl_absorpt_process_details SADABS-2008/1
_exptl_crystal_colour colourless
_exptl_crystal_density_diffrn 1.281
_exptl_crystal_density_method 'not measured'
_exptl_crystal_description block
_exptl_crystal_F_000 1200
_exptl_crystal_size_max 0.54
_exptl_crystal_size_mid 0.36
_exptl_crystal_size_min 0.12
_refine_diff_density_max 0.346
_refine_diff_density_min -0.286
_refine_diff_density_rms 0.046
_refine_ls_extinction_method none
_refine_ls_goodness_of_fit_ref 1.019
_refine_ls_hydrogen_treatment mixed
_refine_ls_matrix_type full
_refine_ls_number_parameters 198
_refine_ls_number_reflns 3419
_refine_ls_number_restraints 0
_refine_ls_restrained_S_all 1.019
_refine_ls_R_factor_all 0.0441
_refine_ls_R_factor_gt 0.0325
_refine_ls_shift/su_max 0.001
_refine_ls_shift/su_mean 0.000
_refine_ls_structure_factor_coef Fsqd
_refine_ls_weighting_details 'calc w=1/[\s^2^(Fo^2^)+(0.0382P)^2^+3.4049P] where P=(Fo^2^+2Fc^2^)/3'
_refine_ls_weighting_scheme calc
_refine_ls_wR_factor_gt 0.0783
_refine_ls_wR_factor_ref 0.0852
_reflns_number_gt 2850
_reflns_number_total 3419
_reflns_threshold_expression I>2\s(I)
_cod_data_source_file om301012z_si_002.cif
_cod_data_source_block l0052a
_cod_original_sg_symbol_H-M 'C 2/c'
_cod_database_code 4079778

loop_
_symmetry_equiv_pos_as_xyz
'x, y, z'
'-x, y, -z+1/2'
'x+1/2, y+1/2, z'
'-x+1/2, y+1/2, -z+1/2'
'-x, -y, -z'
'x, -y, z-1/2'
'-x+1/2, -y+1/2, -z'
'x+1/2, -y+1/2, z-1/2'

loop_
_atom_site_label
_atom_site_type_symbol
_atom_site_fract_x
_atom_site_fract_y
_atom_site_fract_z
_atom_site_U_iso_or_equiv
_atom_site_adp_type
_atom_site_occupancy
_atom_site_symmetry_multiplicity
_atom_site_calc_flag
_atom_site_refinement_flags
P1 P 0.396476(15) 0.48510(4) 0.71307(2) 0.01617(10) Uani 1 1 d .
C1 C 0.39785(6) 0.48756(16) 0.60860(8) 0.0171(3) Uani 1 1 d .
C2 C 0.43284(6) 0.61610(17) 0.59885(9) 0.0204(3) Uani 1 1 d .
H2 H 0.4536 0.6948 0.6453 0.024 Uiso 1 1 calc R
C3 C 0.43783(6) 0.63081(19) 0.52246(9) 0.0256(3) Uani 1 1 d .
H3 H 0.4621 0.7181 0.5170 0.031 Uiso 1 1 calc R
C4 C 0.40706(7) 0.5169(2) 0.45443(9) 0.0281(3) Uani 1 1 d .
H4 H 0.4107 0.5249 0.4023 0.034 Uiso 1 1 calc R
C5 C 0.37112(7) 0.39178(19) 0.46222(9) 0.0259(3) Uani 1 1 d .
H5 H 0.3490 0.3172 0.4142 0.031 Uiso 1 1 calc R
C6 C 0.36641(6) 0.37195(17) 0.53936(9) 0.0197(3) Uani 1 1 d .
C7 C 0.32801(6) 0.23164(18) 0.54019(9) 0.0221(3) Uani 1 1 d .
H7 H 0.2951(7) 0.2030(19) 0.4829(10) 0.020(4) Uiso 1 1 d .
C8 C 0.33384(6) 0.13158(17) 0.60593(9) 0.0221(3) Uani 1 1 d .
H8 H 0.3040(8) 0.040(2) 0.5909(11) 0.029(4) Uiso 1 1 d .
C9 C 0.38250(6) 0.12550(16) 0.69837(9) 0.0191(3) Uani 1 1 d .
C10 C 0.39798(6) -0.03367(17) 0.73796(10) 0.0234(3) Uani 1 1 d .
H10 H 0.3748 -0.1288 0.7057 0.028 Uiso 1 1 calc R
C11 C 0.44609(7) -0.05594(18) 0.82264(10) 0.0274(3) Uani 1 1 d .
H11 H 0.4556 -0.1653 0.8479 0.033 Uiso 1 1 calc R
C12 C 0.48045(6) 0.08164(19) 0.87074(10) 0.0266(3) Uani 1 1 d .
H12 H 0.5145 0.0667 0.9282 0.032 Uiso 1 1 calc R
C13 C 0.46456(6) 0.24145(17) 0.83405(9) 0.0209(3) Uani 1 1 d .
H13 H 0.4876 0.3358 0.8675 0.025 Uiso 1 1 calc R
C14 C 0.41535(6) 0.26651(16) 0.74880(8) 0.0170(3) Uani 1 1 d .
C15 C 0.31329(6) 0.50015(15) 0.67716(8) 0.0168(2) Uani 1 1 d .
C16 C 0.28763(6) 0.41624(17) 0.72264(9) 0.0218(3) Uani 1 1 d .
H16 H 0.3120 0.3376 0.7674 0.026 Uiso 1 1 calc R
C17 C 0.22677(6) 0.44625(19) 0.70331(10) 0.0251(3) Uani 1 1 d .
H17 H 0.2099 0.3879 0.7348 0.030 Uiso 1 1 calc R
C18 C 0.19054(6) 0.56069(19) 0.63837(9) 0.0253(3) Uani 1 1 d .
H18 H 0.1489 0.5807 0.6251 0.030 Uiso 1 1 calc R
C19 C 0.21561(6) 0.64581(18) 0.59290(9) 0.0250(3) Uani 1 1 d .
H19 H 0.1911 0.7250 0.5485 0.030 Uiso 1 1 calc R
C20 C 0.27638(6) 0.61562(16) 0.61202(9) 0.0205(3) Uani 1 1 d .
H20 H 0.2930 0.6743 0.5804 0.025 Uiso 1 1 calc R

loop_
_atom_site_aniso_label
_atom_site_aniso_U_11
_atom_site_aniso_U_22
_atom_site_aniso_U_33
_atom_site_aniso_U_23
_atom_site_aniso_U_13
_atom_site_aniso_U_12
P1 0.01660(16) 0.01498(16) 0.01682(17) -0.00079(12) 0.00796(13) -0.00115(12)
C1 0.0146(6) 0.0185(6) 0.0178(6) 0.0017(5) 0.0075(5) 0.0025(5)
C2 0.0165(6) 0.0206(6) 0.0224(7) 0.0014(5) 0.0081(5) -0.0004(5)
C3 0.0216(7) 0.0294(7) 0.0269(7) 0.0066(6) 0.0124(6) -0.0015(6)
C4 0.0273(7) 0.0390(9) 0.0203(7) 0.0050(6) 0.0133(6) 0.0004(6)
C5 0.0257(7) 0.0318(8) 0.0189(7) -0.0029(6) 0.0098(6) -0.0015(6)
C6 0.0165(6) 0.0210(6) 0.0201(6) 0.0009(5) 0.0077(5) 0.0015(5)
C7 0.0201(6) 0.0236(7) 0.0200(7) -0.0065(5) 0.0076(5) -0.0042(5)
C8 0.0214(6) 0.0182(6) 0.0266(7) -0.0058(5) 0.0115(6) -0.0056(5)
C9 0.0182(6) 0.0182(6) 0.0247(7) -0.0017(5) 0.0133(5) -0.0007(5)
C10 0.0249(7) 0.0173(6) 0.0324(7) -0.0021(5) 0.0172(6) 0.0001(5)
C11 0.0291(7) 0.0198(7) 0.0373(8) 0.0078(6) 0.0192(7) 0.0081(6)
C12 0.0209(7) 0.0296(8) 0.0262(7) 0.0064(6) 0.0088(6) 0.0069(6)
C13 0.0176(6) 0.0233(7) 0.0220(6) -0.0007(5) 0.0097(5) -0.0004(5)
C14 0.0171(6) 0.0162(6) 0.0208(6) 0.0005(5) 0.0116(5) 0.0007(5)
C15 0.0179(6) 0.0151(6) 0.0180(6) -0.0039(5) 0.0093(5) -0.0011(5)
C16 0.0247(7) 0.0208(7) 0.0217(6) 0.0015(5) 0.0127(5) 0.0013(5)
C17 0.0264(7) 0.0275(7) 0.0286(7) -0.0023(6) 0.0189(6) -0.0034(6)
C18 0.0192(6) 0.0290(7) 0.0284(7) -0.0066(6) 0.0120(6) 0.0012(5)
C19 0.0231(7) 0.0240(7) 0.0243(7) 0.0002(5) 0.0087(6) 0.0051(5)
C20 0.0230(7) 0.0189(6) 0.0212(6) 0.0005(5) 0.0119(5) 0.0000(5)

loop_
_atom_type_symbol
_atom_type_description
_atom_type_scat_dispersion_real
_atom_type_scat_dispersion_imag
_atom_type_scat_source
C C 0.0033 0.0016 'International Tables Vol C Tables 4.2.6.8 and 6.1.1.4'
H H 0.0000 0.0000 'International Tables Vol C Tables 4.2.6.8 and 6.1.1.4'
P P 0.1023 0.0942 'International Tables Vol C Tables 4.2.6.8 and 6.1.1.4'

loop_
_geom_angle_atom_site_label_1
_geom_angle_atom_site_label_2
_geom_angle_atom_site_label_3
_geom_angle
C1 P1 C14 102.84(6)
C1 P1 C15 102.42(6)
C14 P1 C15 103.70(6)
C2 C1 C6 119.46(12)
C2 C1 P1 115.76(10)
C6 C1 P1 124.78(10)
C3 C2 C1 121.23(13)
C3 C2 H2 119.4
C1 C2 H2 119.4
C4 C3 C2 119.35(13)
C4 C3 H3 120.3
C2 C3 H3 120.3
C5 C4 C3 120.09(13)
C5 C4 H4 120.0
C3 C4 H4 120.0
C4 C5 C6 121.66(13)
C4 C5 H5 119.2
C6 C5 H5 119.2
C5 C6 C1 118.16(12)
C5 C6 C7 116.37(12)
C1 C6 C7 125.46(12)
C8 C7 C6 130.90(13)
C8 C7 H7 115.5(9)
C6 C7 H7 113.5(9)
C7 C8 C9 130.05(12)
C7 C8 H8 117.3(10)
C9 C8 H8 112.3(10)
C10 C9 C14 118.33(12)
C10 C9 C8 116.75(12)
C14 C9 C8 124.90(12)
C11 C10 C9 121.77(13)
C11 C10 H10 119.1
C9 C10 H10 119.1
C10 C11 C12 119.92(13)
C10 C11 H11 120.0
C12 C11 H11 120.0
C11 C12 C13 119.34(13)
C11 C12 H12 120.3
C13 C12 H12 120.3
C12 C13 C14 121.44(13)
C12 C13 H13 119.3
C14 C13 H13 119.3
C13 C14 C9 119.07(12)
C13 C14 P1 116.20(10)
C9 C14 P1 124.68(10)
C16 C15 C20 118.27(12)
C16 C15 P1 120.92(10)
C20 C15 P1 120.13(10)
C17 C16 C15 120.81(13)
C17 C16 H16 119.6
C15 C16 H16 119.6
C18 C17 C16 120.41(13)
C18 C17 H17 119.8
C16 C17 H17 119.8
C17 C18 C19 119.39(13)
C17 C18 H18 120.3
C19 C18 H18 120.3
C18 C19 C20 120.25(13)
C18 C19 H19 119.9
C20 C19 H19 119.9
C19 C20 C15 120.87(13)
C19 C20 H20 119.6
C15 C20 H20 119.6

loop_
_geom_bond_atom_site_label_1
_geom_bond_atom_site_label_2
_geom_bond_distance
P1 C1 1.8247(13)
P1 C14 1.8272(13)
P1 C15 1.8373(13)
C1 C2 1.3985(18)
C1 C6 1.4089(18)
C2 C3 1.3904(19)
C2 H2 0.9500
C3 C4 1.385(2)
C3 H3 0.9500
C4 C5 1.381(2)
C4 H4 0.9500
C5 C6 1.4038(19)
C5 H5 0.9500
C6 C7 1.4669(19)
C7 C8 1.338(2)
C7 H7 0.958(15)
C8 C9 1.4664(19)
C8 H8 0.978(17)
C9 C10 1.4009(19)
C9 C14 1.4112(18)
C10 C11 1.382(2)
C10 H10 0.9500
C11 C12 1.388(2)
C11 H11 0.9500
C12 C13 1.389(2)
C12 H12 0.9500
C13 C14 1.4007(18)
C13 H13 0.9500
C15 C16 1.3941(18)
C15 C20 1.3970(18)
C16 C17 1.3910(19)
C16 H16 0.9500
C17 C18 1.386(2)
C17 H17 0.9500
C18 C19 1.388(2)
C18 H18 0.9500
C19 C20 1.3901(19)
C19 H19 0.9500
C20 H20 0.9500

loop_
_geom_torsion_atom_site_label_1
_geom_torsion_atom_site_label_2
_geom_torsion_atom_site_label_3
_geom_torsion_atom_site_label_4
_geom_torsion
C14 P1 C1 C2 -130.25(10)
C15 P1 C1 C2 122.36(10)
C14 P1 C1 C6 50.18(12)
C15 P1 C1 C6 -57.21(12)
C6 C1 C2 C3 -0.79(19)
P1 C1 C2 C3 179.61(10)
C1 C2 C3 C4 0.6(2)
C2 C3 C4 C5 1.0(2)
C3 C4 C5 C6 -2.4(2)
C4 C5 C6 C1 2.2(2)
C4 C5 C6 C7 -178.51(13)
C2 C1 C6 C5 -0.57(18)
P1 C1 C6 C5 178.99(10)
C2 C1 C6 C7 -179.83(12)
P1 C1 C6 C7 -0.27(19)
C5 C6 C7 C8 145.88(16)
C1 C6 C7 C8 -34.8(2)
C6 C7 C8 C9 -3.0(3)
C7 C8 C9 C10 -144.30(15)
C7 C8 C9 C14 34.1(2)
C14 C9 C10 C11 -3.2(2)
C8 C9 C10 C11 175.31(12)
C9 C10 C11 C12 0.1(2)
C10 C11 C12 C13 2.2(2)
C11 C12 C13 C14 -1.3(2)
C12 C13 C14 C9 -1.9(2)
C12 C13 C14 P1 175.51(11)
C10 C9 C14 C13 4.07(18)
C8 C9 C14 C13 -174.33(12)
C10 C9 C14 P1 -173.11(10)
C8 C9 C14 P1 8.50(19)
C1 P1 C14 C13 127.03(10)
C15 P1 C14 C13 -126.56(10)
C1 P1 C14 C9 -55.72(12)
C15 P1 C14 C9 50.69(12)
C1 P1 C15 C16 144.74(11)
C14 P1 C15 C16 38.01(12)
C1 P1 C15 C20 -44.86(11)
C14 P1 C15 C20 -151.59(10)
C20 C15 C16 C17 0.3(2)
P1 C15 C16 C17 170.85(11)
C15 C16 C17 C18 -0.1(2)
C16 C17 C18 C19 -0.3(2)
C17 C18 C19 C20 0.4(2)
C18 C19 C20 C15 -0.2(2)
C16 C15 C20 C19 -0.13(19)
P1 C15 C20 C19 -170.78(10)

loop_
_cod_related_entry_id
_cod_related_entry_database
_cod_related_entry_code
1 ChemSpider 30659862
